data_7242911
loop_
_publ_author_name
'Choe, Solhye'
'Lee, Hyosun'
'Nayab, Saira'

_publ_section_title
;
 Synthesis, structures, and catalytic efficiency in ring opening
 polymerization of rac-lactide with tridentate vs. bidentate cobalt(ii),
 zinc(ii), and cadmium(ii) complexes containing N-substituted
 N,N-bis((3,5-dimethyl-1H-pyrazol-1-yl)methyl)amine ligands
;
_journal_issue 31
_journal_name_full 'RSC Advances'
_journal_page_first 18840
_journal_page_last 18851
_journal_paper_doi 10.1039/D1RA02365A
_journal_volume 11
_journal_year 2021
_chemical_formula_sum 'C21 H29 Br2 Cd N5'
_chemical_formula_weight 623.71
_space_group_crystal_system triclinic
_space_group_IT_number 2
_space_group_name_Hall '-P 1'
_space_group_name_H-M_alt 'P -1'
_atom_sites_solution_hydrogens geom
_audit_creation_method SHELXL-2018/3
_audit_update_record
;
2021-03-06 deposited with the CCDC.	2021-05-20 downloaded from the CCDC.
;
_cell_angle_alpha 107.51(3)
_cell_angle_beta 99.64(3)
_cell_angle_gamma 93.76(3)
_cell_formula_units_Z 4
_cell_length_a 8.9830(18)
_cell_length_b 13.250(3)
_cell_length_c 21.860(4)
_cell_measurement_reflns_used 88751
_cell_measurement_temperature 293(2)
_cell_measurement_theta_max 33.749
_cell_measurement_theta_min 0.401
_cell_volume 2427.6(10)
_computing_cell_refinement 'HKL3000sm (Otwinowski & Minor, 1997)'
_computing_data_collection 'PAL BL2D-SMDC Program (Shin et. al, 2016)'
_computing_data_reduction 'HKL3000sm (Otwinowski & Minor, 1997)'
_computing_structure_refinement SHELXL
_computing_structure_solution 'SHELXT 2018/2 (Sheldrick, 2018)'
_diffrn_ambient_temperature 293(2)
_diffrn_measured_fraction_theta_full 0.997
_diffrn_measured_fraction_theta_max 0.995
_diffrn_measurement_device_type 'Rayonix MX225HS CCD area detector'
_diffrn_measurement_method 'omega scan'
_diffrn_radiation_type synchrotron
_diffrn_radiation_wavelength 0.700
_diffrn_reflns_av_R_equivalents 0.0720
_diffrn_reflns_av_unetI/netI 0.1011
_diffrn_reflns_Laue_measured_fraction_full 0.997
_diffrn_reflns_Laue_measured_fraction_max 0.995
_diffrn_reflns_limit_h_max 11
_diffrn_reflns_limit_h_min -11
_diffrn_reflns_limit_k_max 17
_diffrn_reflns_limit_k_min -17
_diffrn_reflns_limit_l_max 28
_diffrn_reflns_limit_l_min -28
_diffrn_reflns_number 21781
_diffrn_reflns_point_group_measured_fraction_full 0.997
_diffrn_reflns_point_group_measured_fraction_max 0.995
_diffrn_reflns_theta_full 24.835
_diffrn_reflns_theta_max 26.999
_diffrn_reflns_theta_min 1.589
_diffrn_source 'PLSII 2D bending magnet'
_exptl_absorpt_coefficient_mu 4.041
_exptl_absorpt_correction_T_max 1.000
_exptl_absorpt_correction_T_min 0.719
_exptl_absorpt_correction_type empirical
_exptl_absorpt_process_details 'HKL3000sm Scalepack(Otwinowski et.al,2003)'
_exptl_crystal_colour colorless
_exptl_crystal_density_diffrn 1.707
_exptl_crystal_description needle
_exptl_crystal_F_000 1232
_exptl_crystal_size_max 0.025
_exptl_crystal_size_mid 0.005
_exptl_crystal_size_min 0.005
_refine_diff_density_max 2.588
_refine_diff_density_min -1.783
_refine_diff_density_rms 0.205
_refine_ls_extinction_method none
_refine_ls_goodness_of_fit_ref 0.872
_refine_ls_hydrogen_treatment constr
_refine_ls_matrix_type full
_refine_ls_number_parameters 535
_refine_ls_number_reflns 11032
_refine_ls_number_restraints 0
_refine_ls_restrained_S_all 0.872
_refine_ls_R_factor_all 0.0799
_refine_ls_R_factor_gt 0.0554
_refine_ls_shift/su_max 0.001
_refine_ls_shift/su_mean 0.000
_refine_ls_structure_factor_coef Fsqd
_refine_ls_weighting_details 'w=1/[\s^2^(Fo^2^)+(0.0988P)^2^] where P=(Fo^2^+2Fc^2^)/3'
_refine_ls_weighting_scheme calc
_refine_ls_wR_factor_gt 0.1380
_refine_ls_wR_factor_ref 0.1479
_reflns_Friedel_coverage 0.000
_reflns_number_gt 7595
_reflns_number_total 11032
_reflns_threshold_expression 'I > 2\s(I)'
_cod_data_source_file d1ra02365a2.cif
_cod_data_source_block SH1-39_a
_cod_original_cell_volume 2427.5(9)
_cod_database_code 7242911
_shelx_shelxl_version_number 2018/3
_shelx_space_group_comment
;
The symmetry employed for this shelxl refinement is uniquely defined
by the following loop, which should always be used as a source of
symmetry information in preference to the above space-group names.
They are only intended as comments.
;
_shelx_estimated_absorpt_t_min 0.719
_shelx_estimated_absorpt_t_max 1.000

loop_
_space_group_symop_operation_xyz
'x, y, z'
'-x, -y, -z'

loop_
_atom_site_label
_atom_site_type_symbol
_atom_site_fract_x
_atom_site_fract_y
_atom_site_fract_z
_atom_site_U_iso_or_equiv
_atom_site_adp_type
_atom_site_occupancy
_atom_site_site_symmetry_order
_atom_site_calc_flag
_atom_site_refinement_flags_posn
_atom_site_refinement_flags_adp
_atom_site_refinement_flags_occupancy
_atom_site_disorder_assembly
_atom_site_disorder_group
Cd1 Cd 0.20311(5) 0.26044(3) 0.39111(2) 0.01835(11) Uani 1 1 d . . . . .
Br1 Br 0.04857(7) 0.18462(5) 0.27363(3) 0.02657(16) Uani 1 1 d . . . . .
N1 N 0.0408(5) 0.3258(4) 0.4586(2) 0.0153(10) Uani 1 1 d . . . . .
C1 C -0.1125(7) 0.3261(5) 0.4523(3) 0.0213(13) Uani 1 1 d . . . . .
Cd2 Cd 0.68464(5) 0.42644(3) 0.81342(2) 0.02084(12) Uani 1 1 d . . . . .
Br2 Br 0.39349(7) 0.41897(4) 0.39408(3) 0.01999(14) Uani 1 1 d . . . . .
N2 N 0.0995(5) 0.3837(4) 0.5224(2) 0.0161(10) Uani 1 1 d . . . . .
C2 C -0.1463(7) 0.3840(4) 0.5115(3) 0.0182(12) Uani 1 1 d . . . . .
H2 H -0.242801 0.396292 0.519783 0.022 Uiso 1 1 calc R U . . .
N3 N 0.3163(5) 0.2942(4) 0.5315(2) 0.0183(10) Uani 1 1 d . . . . .
Br3 Br 0.54337(8) 0.33031(6) 0.87538(3) 0.03560(18) Uani 1 1 d . . . . .
C3 C -0.0108(7) 0.4200(5) 0.5558(3) 0.0203(12) Uani 1 1 d . . . . .
Br4 Br 0.77105(7) 0.34276(5) 0.70478(3) 0.02516(15) Uani 1 1 d . . . . .
N4 N 0.4761(6) 0.1860(4) 0.4724(2) 0.0201(10) Uani 1 1 d . . . . .
C4 C -0.2187(7) 0.2674(5) 0.3902(3) 0.0305(15) Uani 1 1 d . . . . .
H4A H -0.294853 0.311288 0.381205 0.046 Uiso 1 1 calc R U . . .
H4B H -0.266788 0.203201 0.393998 0.046 Uiso 1 1 calc R U . . .
H4C H -0.163416 0.249504 0.355254 0.046 Uiso 1 1 calc R U . . .
N5 N 0.3717(5) 0.1506(4) 0.4154(2) 0.0198(10) Uani 1 1 d . . . . .
C5 C 0.0208(7) 0.4830(5) 0.6265(3) 0.0222(13) Uani 1 1 d . . . . .
H5A H -0.071589 0.506791 0.639003 0.033 Uiso 1 1 calc R U . . .
H5B H 0.094355 0.543688 0.634309 0.033 Uiso 1 1 calc R U . . .
H5C H 0.060139 0.439273 0.651822 0.033 Uiso 1 1 calc R U . . .
N6 N 0.4903(6) 0.5234(4) 0.7798(2) 0.0213(11) Uani 1 1 d . . . . .
C6 C 0.2631(6) 0.3986(4) 0.5456(3) 0.0186(12) Uani 1 1 d . . . . .
H6A H 0.287635 0.435687 0.592322 0.022 Uiso 1 1 calc R U . . .
H6AB H 0.312363 0.441077 0.523749 0.022 Uiso 1 1 calc R U . . .
C7 C 0.4704(6) 0.2896(4) 0.5194(3) 0.0172(12) Uani 1 1 d . . . . .
H7A H 0.541516 0.298930 0.559934 0.021 Uiso 1 1 calc R U . . .
H7AB H 0.498156 0.346030 0.502194 0.021 Uiso 1 1 calc R U . . .
N7 N 0.5462(6) 0.6184(4) 0.7751(2) 0.0203(11) Uani 1 1 d . . . . .
C8 C 0.5757(7) 0.1143(5) 0.4762(3) 0.0228(13) Uani 1 1 d . . . . .
N8 N 0.7866(5) 0.6233(4) 0.8380(2) 0.0199(10) Uani 1 1 d . . . . .
C9 C 0.5328(7) 0.0294(5) 0.4193(3) 0.0248(14) Uani 1 1 d . . . . .
H9 H 0.579062 -0.032499 0.407764 0.030 Uiso 1 1 calc R U . . .
N9 N 1.0061(6) 0.5616(4) 0.8837(2) 0.0251(12) Uani 1 1 d . . . . .
C10 C 0.4077(7) 0.0540(5) 0.3827(3) 0.0218(13) Uani 1 1 d . . . . .
N10 N 0.9320(6) 0.4635(4) 0.8763(3) 0.0275(12) Uani 1 1 d . . . . .
C12 C 0.7050(7) 0.1322(5) 0.5330(3) 0.0236(13) Uani 1 1 d . . . . .
H12A H 0.745128 0.066100 0.530955 0.035 Uiso 1 1 calc R U . . .
H12B H 0.669123 0.158500 0.573181 0.035 Uiso 1 1 calc R U . . .
H12C H 0.783608 0.183421 0.531304 0.035 Uiso 1 1 calc R U . . .
C11 C 0.3162(8) -0.0115(5) 0.3181(3) 0.0317(15) Uani 1 1 d . . . . .
H11A H 0.306336 -0.085139 0.315961 0.048 Uiso 1 1 calc R U . . .
H11B H 0.365978 -0.003152 0.284076 0.048 Uiso 1 1 calc R U . . .
H11C H 0.217050 0.011449 0.312623 0.048 Uiso 1 1 calc R U . . .
C14 C 0.1493(7) 0.1618(5) 0.5537(3) 0.0246(14) Uani 1 1 d . . . . .
H14 H 0.090003 0.147533 0.512154 0.030 Uiso 1 1 calc R U . . .
C13 C 0.2775(6) 0.2364(4) 0.5745(3) 0.0177(12) Uani 1 1 d . . . . .
C15 C 0.1104(7) 0.1085(5) 0.5959(3) 0.0242(13) Uani 1 1 d . . . . .
H15 H 0.024751 0.057886 0.581896 0.029 Uiso 1 1 calc R U . . .
C16 C 0.1962(7) 0.1288(4) 0.6585(3) 0.0199(12) Uani 1 1 d . . . . .
C17 C 0.3257(7) 0.2031(5) 0.6783(3) 0.0201(12) Uani 1 1 d . . . . .
H17 H 0.386161 0.216905 0.719565 0.024 Uiso 1 1 calc R U . . .
C18 C 0.3647(7) 0.2567(4) 0.6365(3) 0.0183(12) Uani 1 1 d . . . . .
H18 H 0.450646 0.306994 0.650284 0.022 Uiso 1 1 calc R U . . .
C19 C 0.1500(7) 0.0731(5) 0.7052(3) 0.0209(13) Uani 1 1 d . . . . .
H19 H 0.069676 0.014746 0.679814 0.025 Uiso 1 1 calc R U . . .
C20 C 0.0839(8) 0.1484(5) 0.7587(3) 0.0296(15) Uani 1 1 d . . . . .
H20A H 0.041952 0.108893 0.783458 0.044 Uiso 1 1 calc R U . . .
H20B H 0.005297 0.181265 0.739189 0.044 Uiso 1 1 calc R U . . .
H20C H 0.162889 0.202508 0.787221 0.044 Uiso 1 1 calc R U . . .
C21 C 0.2818(7) 0.0239(5) 0.7347(3) 0.0279(14) Uani 1 1 d . . . . .
H21A H 0.246412 -0.014236 0.761598 0.042 Uiso 1 1 calc R U . . .
H21B H 0.361480 0.079451 0.760924 0.042 Uiso 1 1 calc R U . . .
H21C H 0.320181 -0.024295 0.700242 0.042 Uiso 1 1 calc R U . . .
C22 C 0.3399(7) 0.5282(5) 0.7764(3) 0.0211(12) Uani 1 1 d . . . . .
C23 C 0.3021(7) 0.6250(5) 0.7676(3) 0.0264(14) Uani 1 1 d . . . . .
H23 H 0.205656 0.646700 0.762816 0.032 Uiso 1 1 calc R U . . .
C24 C 0.4356(7) 0.6809(5) 0.7673(3) 0.0209(13) Uani 1 1 d . . . . .
C25 C 0.2389(7) 0.4379(5) 0.7803(3) 0.0223(13) Uani 1 1 d . . . . .
H25A H 0.138206 0.457530 0.781489 0.033 Uiso 1 1 calc R U . . .
H25B H 0.277628 0.421079 0.819295 0.033 Uiso 1 1 calc R U . . .
H25C H 0.235776 0.376779 0.742706 0.033 Uiso 1 1 calc R U . . .
C26 C 0.4693(8) 0.7889(5) 0.7612(3) 0.0277(15) Uani 1 1 d . . . . .
H26A H 0.375737 0.817743 0.752486 0.042 Uiso 1 1 calc R U . . .
H26B H 0.522497 0.783345 0.725966 0.042 Uiso 1 1 calc R U . . .
H26C H 0.531395 0.835013 0.801308 0.042 Uiso 1 1 calc R U . . .
C27 C 0.7068(7) 0.6378(5) 0.7770(3) 0.0206(12) Uani 1 1 d . . . . .
H27A H 0.733517 0.709710 0.776650 0.025 Uiso 1 1 calc R U . . .
H27B H 0.734742 0.587969 0.739313 0.025 Uiso 1 1 calc R U . . .
C28 C 0.9482(7) 0.6153(5) 0.8371(3) 0.0247(13) Uani 1 1 d . . . . .
H28A H 0.960606 0.575043 0.793521 0.030 Uiso 1 1 calc R U . . .
H28B H 1.003904 0.685899 0.849065 0.030 Uiso 1 1 calc R U . . .
C29 C 1.1392(7) 0.5832(6) 0.9280(3) 0.0281(15) Uani 1 1 d . . . . .
C30 C 1.1515(8) 0.4954(6) 0.9493(3) 0.0320(16) Uani 1 1 d . . . . .
H30 H 1.230711 0.485947 0.979579 0.038 Uiso 1 1 calc R U . . .
C31 C 1.0210(7) 0.4235(6) 0.9161(3) 0.0271(14) Uani 1 1 d . . . . .
C32 C 0.9771(9) 0.3155(6) 0.9202(3) 0.0368(17) Uani 1 1 d . . . . .
H32A H 1.024533 0.311522 0.962062 0.055 Uiso 1 1 calc R U . . .
H32B H 1.009969 0.262365 0.886198 0.055 Uiso 1 1 calc R U . . .
H32C H 0.868560 0.303078 0.915109 0.055 Uiso 1 1 calc R U . . .
C33 C 1.2431(8) 0.6832(6) 0.9452(4) 0.0390(18) Uani 1 1 d . . . . .
H33A H 1.319174 0.688903 0.982989 0.059 Uiso 1 1 calc R U . . .
H33B H 1.186096 0.742967 0.954637 0.059 Uiso 1 1 calc R U . . .
H33C H 1.291374 0.682684 0.909137 0.059 Uiso 1 1 calc R U . . .
C34 C 0.7624(7) 0.7022(5) 0.8969(3) 0.0227(13) Uani 1 1 d . . . . .
C35 C 0.6874(7) 0.6706(5) 0.9400(3) 0.0268(14) Uani 1 1 d . . . . .
H35 H 0.648723 0.599379 0.929895 0.032 Uiso 1 1 calc R U . . .
C36 C 0.6696(8) 0.7445(6) 0.9981(3) 0.0300(15) Uani 1 1 d . . . . .
H36 H 0.622499 0.721260 1.027089 0.036 Uiso 1 1 calc R U . . .
C37 C 0.7199(8) 0.8511(6) 1.0137(3) 0.0300(15) Uani 1 1 d . . . . .
C38 C 0.7908(9) 0.8818(6) 0.9687(3) 0.0360(17) Uani 1 1 d . . . . .
H38 H 0.825064 0.953578 0.977893 0.043 Uiso 1 1 calc R U . . .
C39 C 0.8119(8) 0.8099(6) 0.9111(3) 0.0327(16) Uani 1 1 d . . . . .
H39 H 0.858700 0.833337 0.882076 0.039 Uiso 1 1 calc R U . . .
C40 C 0.6991(9) 0.9273(6) 1.0781(3) 0.0387(17) Uani 1 1 d . . . . .
H40 H 0.734952 0.895077 1.111908 0.046 Uiso 1 1 calc R U . . .
C41 C 0.5290(10) 0.9386(6) 1.0787(4) 0.047(2) Uani 1 1 d . . . . .
H41A H 0.517881 0.978245 1.122060 0.070 Uiso 1 1 calc R U . . .
H41B H 0.472238 0.869075 1.065735 0.070 Uiso 1 1 calc R U . . .
H41C H 0.491229 0.975491 1.048814 0.070 Uiso 1 1 calc R U . . .
C42 C 0.7922(14) 1.0340(8) 1.0971(5) 0.088(4) Uani 1 1 d . . . . .
H42A H 0.786642 1.074253 1.141105 0.132 Uiso 1 1 calc R U . . .
H42B H 0.753498 1.071878 1.067925 0.132 Uiso 1 1 calc R U . . .
H42C H 0.896257 1.024323 1.094578 0.132 Uiso 1 1 calc R U . . .

loop_
_atom_site_aniso_label
_atom_site_aniso_U_11
_atom_site_aniso_U_22
_atom_site_aniso_U_33
_atom_site_aniso_U_23
_atom_site_aniso_U_13
_atom_site_aniso_U_12
Cd1 0.0197(2) 0.0181(2) 0.0172(2) 0.00851(16) -0.00128(17) 0.00084(16)
Br1 0.0278(3) 0.0305(3) 0.0182(3) 0.0101(3) -0.0045(2) -0.0070(3)
N1 0.009(2) 0.017(2) 0.020(2) 0.0076(19) 0.0003(19) 0.0053(18)
C1 0.029(3) 0.016(3) 0.021(3) 0.012(2) 0.000(3) -0.002(2)
Cd2 0.0224(2) 0.0232(2) 0.0184(2) 0.01137(17) -0.00116(17) 0.00297(17)
Br2 0.0218(3) 0.0199(3) 0.0180(3) 0.0093(2) -0.0014(2) -0.0015(2)
N2 0.020(3) 0.017(2) 0.012(2) 0.0076(18) -0.0014(19) 0.0023(19)
C2 0.018(3) 0.019(3) 0.022(3) 0.012(2) 0.005(2) 0.004(2)
N3 0.021(3) 0.016(2) 0.018(2) 0.0069(19) 0.000(2) 0.0018(19)
Br3 0.0324(4) 0.0493(4) 0.0338(4) 0.0307(3) 0.0001(3) -0.0016(3)
C3 0.024(3) 0.019(3) 0.022(3) 0.013(2) 0.006(3) 0.004(2)
Br4 0.0250(3) 0.0281(3) 0.0206(3) 0.0074(2) 0.0001(2) 0.0035(2)
N4 0.021(3) 0.021(3) 0.017(2) 0.008(2) -0.001(2) 0.001(2)
C4 0.027(4) 0.029(4) 0.031(4) 0.011(3) -0.009(3) -0.005(3)
N5 0.017(3) 0.022(3) 0.020(2) 0.010(2) -0.001(2) 0.000(2)
C5 0.022(3) 0.028(3) 0.020(3) 0.011(3) 0.005(3) 0.001(2)
N6 0.023(3) 0.021(3) 0.020(3) 0.010(2) -0.004(2) 0.001(2)
C6 0.016(3) 0.017(3) 0.022(3) 0.010(2) -0.003(2) -0.002(2)
C7 0.014(3) 0.019(3) 0.019(3) 0.008(2) 0.000(2) 0.001(2)
N7 0.023(3) 0.019(3) 0.020(3) 0.012(2) -0.001(2) 0.001(2)
C8 0.023(3) 0.023(3) 0.029(3) 0.016(3) 0.008(3) 0.009(2)
N8 0.018(3) 0.026(3) 0.015(2) 0.008(2) 0.000(2) 0.003(2)
C9 0.033(4) 0.015(3) 0.029(3) 0.010(2) 0.003(3) 0.008(3)
N9 0.021(3) 0.032(3) 0.021(3) 0.011(2) -0.005(2) 0.006(2)
C10 0.028(3) 0.015(3) 0.022(3) 0.007(2) 0.003(3) 0.002(2)
N10 0.029(3) 0.031(3) 0.023(3) 0.014(2) -0.003(2) 0.003(2)
C12 0.023(3) 0.020(3) 0.030(3) 0.013(3) 0.000(3) 0.005(2)
C11 0.036(4) 0.026(3) 0.029(4) 0.005(3) 0.003(3) 0.005(3)
C14 0.027(3) 0.026(3) 0.021(3) 0.014(3) -0.005(3) -0.003(3)
C13 0.018(3) 0.016(3) 0.023(3) 0.011(2) 0.003(2) 0.006(2)
C15 0.019(3) 0.024(3) 0.030(3) 0.013(3) -0.003(3) 0.000(2)
C16 0.022(3) 0.017(3) 0.025(3) 0.012(2) 0.004(2) 0.004(2)
C17 0.025(3) 0.019(3) 0.013(3) 0.003(2) -0.003(2) 0.001(2)
C18 0.020(3) 0.017(3) 0.016(3) 0.004(2) 0.001(2) -0.003(2)
C19 0.022(3) 0.025(3) 0.023(3) 0.017(3) 0.005(2) 0.002(2)
C20 0.032(4) 0.033(4) 0.030(4) 0.018(3) 0.008(3) 0.004(3)
C21 0.035(4) 0.024(3) 0.027(3) 0.014(3) 0.002(3) 0.000(3)
C22 0.021(3) 0.022(3) 0.017(3) 0.005(2) -0.001(2) -0.001(2)
C23 0.026(3) 0.024(3) 0.027(3) 0.011(3) -0.005(3) 0.003(3)
C24 0.024(3) 0.026(3) 0.011(3) 0.010(2) -0.007(2) 0.004(2)
C25 0.019(3) 0.027(3) 0.021(3) 0.009(3) 0.004(2) 0.001(2)
C26 0.033(4) 0.021(3) 0.025(3) 0.008(3) -0.007(3) 0.005(3)
C27 0.019(3) 0.026(3) 0.019(3) 0.013(2) 0.002(2) 0.004(2)
C28 0.021(3) 0.030(3) 0.026(3) 0.014(3) 0.003(3) 0.002(3)
C29 0.020(3) 0.045(4) 0.016(3) 0.005(3) 0.003(3) 0.004(3)
C30 0.029(4) 0.040(4) 0.025(3) 0.012(3) -0.006(3) 0.011(3)
C31 0.025(3) 0.040(4) 0.014(3) 0.007(3) 0.001(3) 0.012(3)
C32 0.046(4) 0.038(4) 0.028(4) 0.016(3) -0.002(3) 0.015(3)
C33 0.025(4) 0.051(5) 0.038(4) 0.018(4) -0.010(3) -0.003(3)
C34 0.024(3) 0.028(3) 0.012(3) 0.004(2) -0.005(2) 0.006(3)
C35 0.028(3) 0.031(4) 0.022(3) 0.010(3) 0.001(3) 0.010(3)
C36 0.036(4) 0.040(4) 0.017(3) 0.012(3) 0.003(3) 0.012(3)
C37 0.034(4) 0.037(4) 0.020(3) 0.010(3) 0.003(3) 0.006(3)
C38 0.045(4) 0.029(4) 0.028(4) 0.006(3) -0.004(3) -0.004(3)
C39 0.037(4) 0.039(4) 0.022(3) 0.011(3) 0.005(3) -0.001(3)
C40 0.047(5) 0.041(4) 0.028(4) 0.013(3) 0.003(3) -0.001(3)
C41 0.064(6) 0.040(5) 0.033(4) 0.005(3) 0.006(4) 0.023(4)
C42 0.123(10) 0.068(7) 0.049(6) -0.018(5) 0.045(6) -0.054(7)

loop_
_atom_type_symbol
_atom_type_description
_atom_type_scat_dispersion_real
_atom_type_scat_dispersion_imag
_atom_type_scat_source
C C 0.0033 0.0016 'International Tables Vol C Tables 4.2.6.8 and 6.1.1.4'
H H 0.0000 0.0000 'International Tables Vol C Tables 4.2.6.8 and 6.1.1.4'
N N 0.0064 0.0033 'International Tables Vol C Tables 4.2.6.8 and 6.1.1.4'
Br Br -0.2192 2.4085 'International Tables Vol C Tables 4.2.6.8 and 6.1.1.4'
Cd Cd -0.8219 1.1893 'International Tables Vol C Tables 4.2.6.8 and 6.1.1.4'

loop_
_geom_angle_atom_site_label_1
_geom_angle_atom_site_label_2
_geom_angle_atom_site_label_3
_geom_angle
_geom_angle_site_symmetry_1
_geom_angle_site_symmetry_3
_geom_angle_publ_flag
N1 Cd1 N5 120.80(17) . . ?
N1 Cd1 Br1 108.16(12) . . ?
N5 Cd1 Br1 112.36(13) . . ?
N1 Cd1 Br2 108.05(12) . . ?
N5 Cd1 Br2 99.27(12) . . ?
Br1 Cd1 Br2 107.02(4) . . ?
C1 N1 N2 105.0(4) . . ?
C1 N1 Cd1 136.1(4) . . ?
N2 N1 Cd1 118.9(3) . . ?
N1 C1 C2 109.7(5) . . ?
N1 C1 C4 121.8(6) . . ?
C2 C1 C4 128.5(6) . . ?
N10 Cd2 N6 137.83(18) . . ?
N10 Cd2 Br3 102.05(13) . . ?
N6 Cd2 Br3 99.69(13) . . ?
N10 Cd2 N8 69.83(17) . . ?
N6 Cd2 N8 68.79(16) . . ?
Br3 Cd2 N8 132.44(11) . . ?
N10 Cd2 Br4 94.09(14) . . ?
N6 Cd2 Br4 100.85(13) . . ?
Br3 Cd2 Br4 127.20(3) . . ?
N8 Cd2 Br4 100.34(11) . . ?
C3 N2 N1 112.0(5) . . ?
C3 N2 C6 129.0(5) . . ?
N1 N2 C6 119.1(5) . . ?
C3 C2 C1 107.5(5) . . ?
C13 N3 C7 115.1(4) . . ?
C13 N3 C6 113.0(5) . . ?
C7 N3 C6 116.1(5) . . ?
N2 C3 C2 105.9(5) . . ?
N2 C3 C5 123.3(5) . . ?
C2 C3 C5 130.8(6) . . ?
C8 N4 N5 111.4(5) . . ?
C8 N4 C7 128.9(5) . . ?
N5 N4 C7 119.7(5) . . ?
C10 N5 N4 105.5(5) . . ?
C10 N5 Cd1 134.9(4) . . ?
N4 N5 Cd1 119.3(4) . . ?
C22 N6 N7 104.8(5) . . ?
C22 N6 Cd2 140.4(4) . . ?
N7 N6 Cd2 113.0(4) . . ?
N2 C6 N3 108.3(4) . . ?
N3 C7 N4 108.3(4) . . ?
C24 N7 N6 112.3(5) . . ?
C24 N7 C27 129.4(5) . . ?
N6 N7 C27 118.3(5) . . ?
N4 C8 C9 106.4(5) . . ?
N4 C8 C12 123.4(6) . . ?
C9 C8 C12 130.2(6) . . ?
C34 N8 C28 112.7(5) . . ?
C34 N8 C27 113.6(5) . . ?
C28 N8 C27 111.0(5) . . ?
C34 N8 Cd2 119.4(4) . . ?
C28 N8 Cd2 100.8(4) . . ?
C27 N8 Cd2 97.9(3) . . ?
C8 C9 C10 106.8(5) . . ?
C29 N9 N10 111.2(5) . . ?
C29 N9 C28 130.4(6) . . ?
N10 N9 C28 117.4(5) . . ?
N5 C10 C9 110.0(5) . . ?
N5 C10 C11 121.5(5) . . ?
C9 C10 C11 128.5(6) . . ?
C31 N10 N9 105.7(5) . . ?
C31 N10 Cd2 138.6(5) . . ?
N9 N10 Cd2 114.9(4) . . ?
C13 C14 C15 119.0(5) . . ?
C14 C13 C18 119.8(5) . . ?
C14 C13 N3 119.3(5) . . ?
C18 C13 N3 120.9(5) . . ?
C16 C15 C14 121.8(6) . . ?
C17 C16 C15 118.4(5) . . ?
C17 C16 C19 120.0(5) . . ?
C15 C16 C19 121.5(5) . . ?
C18 C17 C16 119.9(5) . . ?
C13 C18 C17 121.0(5) . . ?
C16 C19 C20 111.2(5) . . ?
C16 C19 C21 112.1(5) . . ?
C20 C19 C21 110.9(5) . . ?
N6 C22 C23 110.2(5) . . ?
N6 C22 C25 120.6(5) . . ?
C23 C22 C25 129.2(6) . . ?
C24 C23 C22 106.4(6) . . ?
N7 C24 C23 106.3(5) . . ?
N7 C24 C26 122.1(6) . . ?
C23 C24 C26 131.6(6) . . ?
N7 C27 N8 106.9(5) . . ?
N9 C28 N8 108.1(5) . . ?
N9 C29 C30 106.3(6) . . ?
N9 C29 C33 122.8(6) . . ?
C30 C29 C33 130.9(6) . . ?
C29 C30 C31 106.4(6) . . ?
N10 C31 C30 110.4(6) . . ?
N10 C31 C32 120.8(6) . . ?
C30 C31 C32 128.8(6) . . ?
C35 C34 C39 118.9(6) . . ?
C35 C34 N8 119.9(6) . . ?
C39 C34 N8 121.2(6) . . ?
C34 C35 C36 120.5(6) . . ?
C37 C36 C35 121.6(6) . . ?
C36 C37 C38 116.9(6) . . ?
C36 C37 C40 119.0(6) . . ?
C38 C37 C40 124.0(6) . . ?
C39 C38 C37 122.7(7) . . ?
C38 C39 C34 119.3(6) . . ?
C42 C40 C37 113.6(7) . . ?
C42 C40 C41 111.5(8) . . ?
C37 C40 C41 111.3(6) . . ?

loop_
_geom_bond_atom_site_label_1
_geom_bond_atom_site_label_2
_geom_bond_distance
_geom_bond_site_symmetry_2
_geom_bond_publ_flag
Cd1 N1 2.273(5) . ?
Cd1 N5 2.275(5) . ?
Cd1 Br1 2.5692(12) . ?
Cd1 Br2 2.5983(11) . ?
N1 C1 1.361(8) . ?
N1 N2 1.368(6) . ?
C1 C2 1.384(8) . ?
C1 C4 1.481(8) . ?
Cd2 N10 2.344(5) . ?
Cd2 N6 2.381(5) . ?
Cd2 Br3 2.5435(10) . ?
Cd2 N8 2.571(5) . ?
Cd2 Br4 2.5724(11) . ?
N2 C3 1.356(8) . ?
N2 C6 1.452(7) . ?
C2 C3 1.377(8) . ?
N3 C13 1.448(7) . ?
N3 C7 1.454(7) . ?
N3 C6 1.455(7) . ?
C3 C5 1.488(8) . ?
N4 C8 1.357(7) . ?
N4 N5 1.361(7) . ?
N4 C7 1.457(7) . ?
N5 C10 1.355(8) . ?
N6 C22 1.348(8) . ?
N6 N7 1.364(7) . ?
N7 C24 1.356(7) . ?
N7 C27 1.440(8) . ?
C8 C9 1.378(9) . ?
C8 C12 1.502(8) . ?
N8 C34 1.453(8) . ?
N8 C28 1.465(8) . ?
N8 C27 1.478(7) . ?
C9 C10 1.383(8) . ?
N9 C29 1.361(8) . ?
N9 N10 1.373(7) . ?
N9 C28 1.456(7) . ?
C10 C11 1.483(9) . ?
N10 C31 1.334(8) . ?
C14 C13 1.383(8) . ?
C14 C15 1.394(8) . ?
C13 C18 1.386(8) . ?
C15 C16 1.391(8) . ?
C16 C17 1.391(8) . ?
C16 C19 1.521(8) . ?
C17 C18 1.389(8) . ?
C19 C20 1.526(9) . ?
C19 C21 1.530(8) . ?
C22 C23 1.408(8) . ?
C22 C25 1.485(8) . ?
C23 C24 1.369(9) . ?
C24 C26 1.492(8) . ?
C29 C30 1.380(9) . ?
C29 C33 1.480(10) . ?
C30 C31 1.401(10) . ?
C31 C32 1.492(10) . ?
C34 C35 1.388(9) . ?
C34 C39 1.392(9) . ?
C35 C36 1.393(9) . ?
C36 C37 1.375(10) . ?
C37 C38 1.398(10) . ?
C37 C40 1.515(10) . ?
C38 C39 1.383(10) . ?
C40 C42 1.499(11) . ?
C40 C41 1.547(11) . ?
